data_1547416
loop_
_publ_author_name
'Anuradha R. Pallipurath'
'Jonathan M. Skelton'
'Mark R. Warren'
'Naghmeh Kamali'
'Patrick McArdle'
'Andrea Erxleben'

_publ_section_title
;
 Sulfamerazine: Understanding the Influence of Slip Planes in the
 Polymorphic Phase Transformation through X-Ray Crystallographic Studies
 and ab Initio Lattice Dynamics
;
_journal_name_full 'Molecular Pharmaceutics'
_journal_page_first 3735
_journal_page_last 3748
_journal_paper_doi 10.1021/acs.molpharmaceut.5b00504
_journal_volume 12
_journal_year 2015
_chemical_absolute_configuration ad
_chemical_formula_moiety 'C11 H12 N4 O2 S'
_chemical_formula_sum 'C11 H12 N4 O2 S'
_chemical_formula_weight 264.31
_chemical_name_common Sulfamerazine
_chemical_name_systematic 4-amino-N-(4-methylpyrimidin-2-yl)
_space_group_crystal_system orthorhombic
_space_group_IT_number 33
_space_group_name_Hall 'P 2c -2n'
_space_group_name_H-M_alt 'P n a 21'
_symmetry_space_group_name_Hall 'P 2c -2n'
_symmetry_space_group_name_H-M 'P n a 21'
_atom_sites_solution_hydrogens mixed
_cell_angle_alpha 90
_cell_angle_beta 90
_cell_angle_gamma 90
_cell_formula_units_Z 8
_cell_length_a 14.46660(10)
_cell_length_b 8.18680(10)
_cell_length_c 21.8103(2)
_cell_measurement_reflns_used 11708
_cell_measurement_temperature 180
_cell_measurement_theta_max 29.4730
_cell_measurement_theta_min 1.8060
_cell_volume 2583.11(4)
_computing_cell_refinement
;
CrysAlisPro, Agilent Technologies,
Version 1.171.37.35 (release 13-08-2014 CrysAlis171 .NET)
(compiled Aug 13 2014,18:06:01)
;
_computing_data_collection
;
CrysAlisPro, Agilent Technologies,
Version 1.171.37.35 (release 13-08-2014 CrysAlis171 .NET)
(compiled Aug 13 2014,18:06:01)
;
_computing_data_reduction
;
CrysAlisPro, Agilent Technologies,
Version 1.171.37.35 (release 13-08-2014 CrysAlis171 .NET)
(compiled Aug 13 2014,18:06:01)
;
_computing_molecular_graphics OSCAIL
_computing_structure_refinement 'SHELXL-2014/7 (Sheldrick, 2014)'
_computing_structure_solution SHELXT
_diffrn_ambient_temperature 180
_diffrn_measured_fraction_theta_full 0.997
_diffrn_measured_fraction_theta_max 0.997
_diffrn_measurement_device 'CrystalLogic Kappa (3 circle)'
_diffrn_measurement_device_type 'Rigaku Saturn724+ (2x2 bin mode)'
_diffrn_measurement_method
;
omega rotation with 1 degree frames
;
_diffrn_measurement_specimen_support 'MiTeGen loop'
_diffrn_radiation_monochromator 'double crystal Silicon 111'
_diffrn_radiation_source 'Diamond Light Source Beamline I19'
_diffrn_radiation_type Synchrotron
_diffrn_radiation_wavelength 0.68890
_diffrn_reflns_av_R_equivalents 0.0483
_diffrn_reflns_av_unetI/netI 0.0455
_diffrn_reflns_Laue_measured_fraction_full 0.997
_diffrn_reflns_Laue_measured_fraction_max 0.997
_diffrn_reflns_limit_h_max 13
_diffrn_reflns_limit_h_min -20
_diffrn_reflns_limit_k_max 11
_diffrn_reflns_limit_k_min -11
_diffrn_reflns_limit_l_max 27
_diffrn_reflns_limit_l_min -31
_diffrn_reflns_number 23176
_diffrn_reflns_point_group_measured_fraction_full 0.988
_diffrn_reflns_point_group_measured_fraction_max 0.967
_diffrn_reflns_theta_full 24.415
_diffrn_reflns_theta_max 29.472
_diffrn_reflns_theta_min 1.810
_exptl_absorpt_coefficient_mu 0.251
_exptl_absorpt_correction_T_max 1.00000
_exptl_absorpt_correction_T_min 0.97736
_exptl_absorpt_correction_type multi-scan
_exptl_absorpt_process_details
;
CrysAlisPro, Agilent Technologies,
Version 1.171.37.35 (release 13-08-2014 CrysAlis171 .NET)
(compiled Aug 13 2014,18:06:01)
Empirical absorption correction using spherical harmonics,
 implemented in SCALE3 ABSPACK scaling algorithm.
;
_exptl_crystal_colour Colourless
_exptl_crystal_density_diffrn 1.359
_exptl_crystal_description Parallelepiped
_exptl_crystal_F_000 1104
_exptl_crystal_size_max 0.50
_exptl_crystal_size_mid 0.40
_exptl_crystal_size_min 0.20
_refine_diff_density_max 0.287
_refine_diff_density_min -0.335
_refine_diff_density_rms 0.051
_refine_ls_abs_structure_details
;
 Flack x determined using 2555 quotients [(I+)-(I-)]/[(I+)+(I-)]
 (Parsons, Flack and Wagner, Acta Cryst. B69 (2013) 249-259).
;
_refine_ls_abs_structure_Flack 0.07(5)
_refine_ls_extinction_coef .
_refine_ls_extinction_method none
_refine_ls_goodness_of_fit_ref 1.027
_refine_ls_hydrogen_treatment mixed
_refine_ls_matrix_type full
_refine_ls_number_parameters 344
_refine_ls_number_reflns 7624
_refine_ls_number_restraints 1
_refine_ls_restrained_S_all 1.027
_refine_ls_R_factor_all 0.0549
_refine_ls_R_factor_gt 0.0444
_refine_ls_shift/su_max 0.063
_refine_ls_shift/su_mean 0.002
_refine_ls_structure_factor_coef Fsqd
_refine_ls_weighting_details 'w=1/[\s^2^(Fo^2^)+(0.0541P)^2^+0.3587P] where P=(Fo^2^+2Fc^2^)/3'
_refine_ls_weighting_scheme calc
_refine_ls_wR_factor_gt 0.1063
_refine_ls_wR_factor_ref 0.1145
_reflns_Friedel_coverage 0.895
_reflns_Friedel_fraction_full 0.977
_reflns_Friedel_fraction_max 0.935
_reflns_number_gt 6449
_reflns_number_total 7624
_reflns_threshold_expression 'I > 2\s(I)'
_cod_data_source_file Exp_Form-I2FSynchrotron_Form-I_180K.cif
_cod_data_source_block 180k_smz-f1_a
_cod_database_code 1547416
_shelx_space_group_comment
;
The symmetry employed for this shelxl refinement is uniquely defined
by the following loop, which should always be used as a source of
symmetry information in preference to the above space-group names.
They are only intended as comments.
;
_shelx_estimated_absorpt_t_min 0.885
_shelx_estimated_absorpt_t_max 0.952

loop_
_space_group_symop_operation_xyz
'x, y, z'
'-x, -y, z+1/2'
'x+1/2, -y+1/2, z'
'-x+1/2, y+1/2, z+1/2'

loop_
_atom_site_label
_atom_site_type_symbol
_atom_site_fract_x
_atom_site_fract_y
_atom_site_fract_z
_atom_site_U_iso_or_equiv
_atom_site_adp_type
_atom_site_occupancy
_atom_site_site_symmetry_order
_atom_site_calc_flag
_atom_site_refinement_flags_posn
_atom_site_refinement_flags_adp
_atom_site_refinement_flags_occupancy
_atom_site_disorder_assembly
_atom_site_disorder_group
S1 S 0.64420(5) 0.49466(8) 0.34371(4) 0.02323(16) Uani 1 1 d . . . . .
S2 S 0.57801(5) 0.49786(8) 0.65317(4) 0.02258(16) Uani 1 1 d . . . . .
O1 O 0.68746(16) 0.3701(3) 0.30784(12) 0.0309(5) Uani 1 1 d . . . . .
O2 O 0.54683(14) 0.5220(3) 0.33715(12) 0.0299(5) Uani 1 1 d . . . . .
O3 O 0.67555(14) 0.4704(3) 0.65955(12) 0.0291(5) Uani 1 1 d . . . . .
O4 O 0.53571(15) 0.6249(3) 0.68853(11) 0.0296(5) Uani 1 1 d . . . . .
N1 N 0.8414(2) 1.1180(3) 0.31238(16) 0.0352(7) Uani 1 1 d . . . . .
N2 N 0.65335(18) 0.4473(3) 0.41710(14) 0.0258(5) Uani 1 1 d . . . . .
N3 N 0.81328(17) 0.4082(3) 0.41671(14) 0.0278(5) Uani 1 1 d . . . . .
N4 N 0.7275(2) 0.4307(4) 0.50965(14) 0.0399(7) Uani 1 1 d . . . . .
N5 N 0.3800(2) -0.1200(3) 0.69478(17) 0.0440(8) Uani 1 1 d . . . . .
H5A H 0.3235 -0.1188 0.7070 0.057 Uiso 1 1 calc R U . . .
H5B H 0.4074 -0.2116 0.6882 0.057 Uiso 1 1 calc R U . . .
N6 N 0.56834(18) 0.5411(4) 0.57966(14) 0.0279(6) Uani 1 1 d . . . . .
N7 N 0.40930(17) 0.5883(3) 0.58047(14) 0.0286(6) Uani 1 1 d . . . . .
N8 N 0.49500(19) 0.5656(4) 0.48721(15) 0.0392(7) Uani 1 1 d . . . . .
C1 C 0.70324(19) 0.6774(3) 0.33363(16) 0.0217(6) Uani 1 1 d . . . . .
C2 C 0.79316(18) 0.6789(3) 0.31015(15) 0.0232(6) Uani 1 1 d . . . . .
H2 H 0.8219 0.5815 0.2992 0.030 Uiso 1 1 calc R U . . .
C3 C 0.8389(2) 0.8252(4) 0.30326(16) 0.0241(6) Uani 1 1 d . . . . .
H3 H 0.8990 0.8259 0.2882 0.031 Uiso 1 1 calc R U . . .
C4 C 0.7959(2) 0.9734(3) 0.31874(14) 0.0240(6) Uani 1 1 d . . . . .
C5 C 0.7052(2) 0.9698(3) 0.34273(18) 0.0267(6) Uani 1 1 d . . . . .
H5 H 0.6760 1.0667 0.3537 0.035 Uiso 1 1 calc R U . . .
C6 C 0.6598(2) 0.8231(3) 0.34990(16) 0.0265(6) Uani 1 1 d . . . . .
H6 H 0.6000 0.8212 0.3656 0.034 Uiso 1 1 calc R U . . .
C7 C 0.7359(2) 0.4285(4) 0.44880(15) 0.0261(6) Uani 1 1 d . . . . .
C8 C 0.8063(3) 0.4069(7) 0.5410(2) 0.0551(12) Uani 1 1 d . . . . .
H8 H 0.8043 0.4055 0.5836 0.072 Uiso 1 1 calc R U . . .
C9 C 0.8899(2) 0.3848(6) 0.5121(2) 0.0494(10) Uani 1 1 d . . . . .
H9 H 0.9436 0.3680 0.5346 0.064 Uiso 1 1 calc R U . . .
C10 C 0.8917(2) 0.3881(4) 0.44929(18) 0.0346(8) Uani 1 1 d . . . . .
C11 C 0.9782(2) 0.3683(5) 0.4128(2) 0.0454(9) Uani 1 1 d . . . . .
H11A H 0.9802 0.2604 0.3956 0.059 Uiso 1 1 calc R U . . .
H11B H 1.0309 0.3842 0.4389 0.059 Uiso 1 1 calc R U . . .
H11C H 0.9793 0.4475 0.3803 0.059 Uiso 1 1 calc R U . . .
C12 C 0.51909(19) 0.3169(3) 0.66607(14) 0.0230(6) Uani 1 1 d . . . . .
C13 C 0.5638(2) 0.1691(4) 0.65526(19) 0.0294(7) Uani 1 1 d . . . . .
H13 H 0.6246 0.1685 0.6415 0.038 Uiso 1 1 calc R U . . .
C14 C 0.5180(2) 0.0237(4) 0.66492(18) 0.0333(8) Uani 1 1 d . . . . .
H14 H 0.5481 -0.0747 0.6576 0.043 Uiso 1 1 calc R U . . .
C15 C 0.4261(2) 0.0231(4) 0.68581(16) 0.0289(7) Uani 1 1 d . . . . .
C16 C 0.3819(2) 0.1728(3) 0.69645(15) 0.0254(6) Uani 1 1 d . . . . .
H16 H 0.3210 0.1741 0.7100 0.033 Uiso 1 1 calc R U . . .
C17 C 0.42788(19) 0.3179(4) 0.68696(16) 0.0236(6) Uani 1 1 d . . . . .
H17 H 0.3982 0.4166 0.6945 0.031 Uiso 1 1 calc R U . . .
C18 C 0.4859(2) 0.5665(4) 0.54836(15) 0.0262(6) Uani 1 1 d . . . . .
C19 C 0.4171(3) 0.5960(7) 0.4567(2) 0.0541(12) Uani 1 1 d . . . . .
H19 H 0.4193 0.5985 0.4141 0.070 Uiso 1 1 calc R U . . .
C20 C 0.3338(3) 0.6237(6) 0.4849(2) 0.0554(12) Uani 1 1 d . . . . .
H20 H 0.2809 0.6472 0.4624 0.072 Uiso 1 1 calc R U . . .
C21 C 0.3317(2) 0.6155(4) 0.54841(18) 0.0344(7) Uani 1 1 d . . . . .
C22 C 0.2451(2) 0.6370(6) 0.5848(2) 0.0494(10) Uani 1 1 d . . . . .
H22A H 0.2455 0.7426 0.6040 0.064 Uiso 1 1 calc R U . . .
H22B H 0.2417 0.5538 0.6158 0.064 Uiso 1 1 calc R U . . .
H22C H 0.1926 0.6284 0.5582 0.064 Uiso 1 1 calc R U . . .
H1N1 H 0.891(3) 1.123(5) 0.2921(19) 0.035(10) Uiso 1 1 d . . . . .
H2N1 H 0.809(3) 1.203(6) 0.317(2) 0.055(13) Uiso 1 1 d . . . . .
H1N2 H 0.612(3) 0.482(4) 0.440(2) 0.029(10) Uiso 1 1 d . . . . .
H1N6 H 0.619(4) 0.507(6) 0.559(3) 0.069(17) Uiso 1 1 d . . . . .

loop_
_atom_site_aniso_label
_atom_site_aniso_U_11
_atom_site_aniso_U_22
_atom_site_aniso_U_33
_atom_site_aniso_U_23
_atom_site_aniso_U_13
_atom_site_aniso_U_12
S1 0.0215(3) 0.0251(3) 0.0231(4) 0.0022(3) -0.0013(3) -0.0016(2)
S2 0.0208(3) 0.0241(3) 0.0228(4) 0.0024(3) -0.0009(3) -0.0013(2)
O1 0.0358(11) 0.0257(10) 0.0312(13) -0.0035(9) -0.0002(10) -0.0015(9)
O2 0.0220(10) 0.0372(11) 0.0303(13) 0.0053(10) -0.0048(10) -0.0027(8)
O3 0.0212(10) 0.0378(11) 0.0284(13) 0.0048(10) -0.0038(10) -0.0033(8)
O4 0.0337(11) 0.0250(10) 0.0302(13) -0.0020(9) -0.0008(10) -0.0009(8)
N1 0.0317(14) 0.0257(13) 0.0483(19) -0.0070(12) 0.0139(14) -0.0041(10)
N2 0.0193(11) 0.0343(13) 0.0237(15) 0.0055(11) -0.0006(11) 0.0001(9)
N3 0.0214(11) 0.0310(12) 0.0311(15) 0.0033(11) 0.0016(11) 0.0032(9)
N4 0.0296(14) 0.063(2) 0.0271(17) 0.0060(14) -0.0013(12) 0.0117(13)
N5 0.0386(15) 0.0263(12) 0.067(2) -0.0041(14) 0.0136(16) -0.0063(11)
N6 0.0207(11) 0.0390(14) 0.0238(15) 0.0068(12) 0.0017(11) 0.0017(10)
N7 0.0224(12) 0.0314(13) 0.0321(16) 0.0004(11) 0.0016(11) 0.0022(9)
N8 0.0272(13) 0.064(2) 0.0264(17) 0.0042(14) -0.0025(12) 0.0115(13)
C1 0.0216(12) 0.0234(11) 0.0202(15) 0.0024(11) 0.0003(11) 0.0005(9)
C2 0.0225(12) 0.0249(12) 0.0223(15) -0.0010(11) 0.0006(12) 0.0026(9)
C3 0.0208(12) 0.0287(14) 0.0226(17) -0.0001(12) 0.0034(12) 0.0006(10)
C4 0.0249(13) 0.0248(12) 0.0223(16) -0.0020(10) 0.0006(11) -0.0011(10)
C5 0.0254(13) 0.0249(12) 0.0297(17) -0.0021(13) 0.0048(14) 0.0025(10)
C6 0.0224(12) 0.0285(13) 0.0287(17) 0.0002(12) 0.0062(12) 0.0019(10)
C7 0.0231(13) 0.0278(14) 0.0275(18) 0.0042(12) -0.0005(12) 0.0027(10)
C8 0.039(2) 0.096(4) 0.030(2) 0.004(2) -0.0047(17) 0.021(2)
C9 0.0262(16) 0.086(3) 0.036(2) -0.004(2) -0.0080(16) 0.0143(17)
C10 0.0242(14) 0.0383(17) 0.041(2) -0.0003(15) -0.0011(14) 0.0057(12)
C11 0.0238(15) 0.060(2) 0.052(2) -0.006(2) 0.0028(16) 0.0072(15)
C12 0.0214(11) 0.0230(11) 0.0247(16) 0.0013(11) 0.0020(12) 0.0013(10)
C13 0.0220(13) 0.0273(13) 0.039(2) 0.0005(14) 0.0063(15) 0.0022(10)
C14 0.0292(15) 0.0227(13) 0.048(2) -0.0016(13) 0.0048(15) 0.0040(11)
C15 0.0285(15) 0.0267(13) 0.0316(19) -0.0015(12) 0.0017(13) -0.0025(11)
C16 0.0236(13) 0.0279(13) 0.0246(17) -0.0047(12) 0.0040(12) -0.0019(10)
C17 0.0250(13) 0.0237(12) 0.0222(16) -0.0021(11) 0.0017(12) 0.0011(10)
C18 0.0229(13) 0.0299(14) 0.0259(17) 0.0031(12) -0.0023(12) 0.0026(11)
C19 0.037(2) 0.098(4) 0.028(2) 0.000(2) -0.0075(16) 0.021(2)
C20 0.0300(17) 0.094(4) 0.043(3) -0.005(2) -0.0097(18) 0.0238(19)
C21 0.0248(14) 0.0394(17) 0.039(2) -0.0041(15) -0.0023(14) 0.0073(12)
C22 0.0257(16) 0.064(2) 0.058(3) -0.005(2) 0.0029(17) 0.0073(16)

loop_
_atom_type_symbol
_atom_type_description
_atom_type_scat_dispersion_real
_atom_type_scat_dispersion_imag
_atom_type_scat_source
C C 0.0033 0.0016 'International Tables Vol C Tables 4.2.6.8 and 6.1.1.4'
H H 0.0000 0.0000 'International Tables Vol C Tables 4.2.6.8 and 6.1.1.4'
N N 0.0061 0.0033 'International Tables Vol C Tables 4.2.6.8 and 6.1.1.4'
O O 0.0106 0.0060 'International Tables Vol C Tables 4.2.6.8 and 6.1.1.4'
S S 0.1246 0.1234 'International Tables Vol C Tables 4.2.6.8 and 6.1.1.4'

loop_
_geom_angle_atom_site_label_1
_geom_angle_atom_site_label_2
_geom_angle_atom_site_label_3
_geom_angle
_geom_angle_site_symmetry_1
_geom_angle_site_symmetry_3
O1 S1 O2 119.14(14) . .
O1 S1 N2 109.12(15) . .
O2 S1 N2 102.24(14) . .
O1 S1 C1 109.27(15) . .
O2 S1 C1 109.65(13) . .
N2 S1 C1 106.58(15) . .
O4 S2 O3 118.78(15) . .
O4 S2 N6 109.38(15) . .
O3 S2 N6 102.21(14) . .
O4 S2 C12 108.87(14) . .
O3 S2 C12 109.50(13) . .
N6 S2 C12 107.45(15) . .
C4 N1 H1N1 121(3) . .
C4 N1 H2N1 116(3) . .
H1N1 N1 H2N1 119(4) . .
C7 N2 S1 125.3(2) . .
C7 N2 H1N2 111(3) . .
S1 N2 H1N2 116(3) . .
C7 N3 C10 116.5(3) . .
C7 N4 C8 115.3(3) . .
C15 N5 H5A 120.0 . .
C15 N5 H5B 120.0 . .
H5A N5 H5B 120.0 . .
C18 N6 S2 125.7(2) . .
C18 N6 H1N6 120(4) . .
S2 N6 H1N6 110(4) . .
C18 N7 C21 116.6(3) . .
C19 N8 C18 114.4(3) . .
C6 C1 C2 120.3(3) . .
C6 C1 S1 118.9(2) . .
C2 C1 S1 120.8(2) . .
C3 C2 C1 119.7(3) . .
C3 C2 H2 120.2 . .
C1 C2 H2 120.2 . .
C2 C3 C4 120.8(3) . .
C2 C3 H3 119.6 . .
C4 C3 H3 119.6 . .
N1 C4 C3 120.9(3) . .
N1 C4 C5 120.3(3) . .
C3 C4 C5 118.8(2) . .
C6 C5 C4 120.2(3) . .
C6 C5 H5 119.9 . .
C4 C5 H5 119.9 . .
C5 C6 C1 120.1(3) . .
C5 C6 H6 119.9 . .
C1 C6 H6 119.9 . .
N3 C7 N4 127.0(3) . .
N3 C7 N2 118.4(3) . .
N4 C7 N2 114.6(3) . .
N4 C8 C9 122.2(4) . .
N4 C8 H8 118.9 . .
C9 C8 H8 118.9 . .
C10 C9 C8 118.1(3) . .
C10 C9 H9 120.9 . .
C8 C9 H9 120.9 . .
N3 C10 C9 120.9(3) . .
N3 C10 C11 115.9(3) . .
C9 C10 C11 123.2(3) . .
C10 C11 H11A 109.5 . .
C10 C11 H11B 109.5 . .
H11A C11 H11B 109.5 . .
C10 C11 H11C 109.5 . .
H11A C11 H11C 109.5 . .
H11B C11 H11C 109.5 . .
C13 C12 C17 120.0(3) . .
C13 C12 S2 119.2(2) . .
C17 C12 S2 120.9(2) . .
C14 C13 C12 120.1(3) . .
C14 C13 H13 120.0 . .
C12 C13 H13 120.0 . .
C13 C14 C15 120.5(3) . .
C13 C14 H14 119.8 . .
C15 C14 H14 119.8 . .
N5 C15 C16 120.3(3) . .
N5 C15 C14 120.8(3) . .
C16 C15 C14 118.9(3) . .
C17 C16 C15 120.6(3) . .
C17 C16 H16 119.7 . .
C15 C16 H16 119.7 . .
C16 C17 C12 120.0(3) . .
C16 C17 H17 120.0 . .
C12 C17 H17 120.0 . .
N7 C18 N8 127.6(3) . .
N7 C18 N6 118.6(3) . .
N8 C18 N6 113.8(3) . .
N8 C19 C20 123.4(4) . .
N8 C19 H19 118.3 . .
C20 C19 H19 118.3 . .
C19 C20 C21 117.4(4) . .
C19 C20 H20 121.3 . .
C21 C20 H20 121.3 . .
N7 C21 C20 120.7(3) . .
N7 C21 C22 116.4(3) . .
C20 C21 C22 123.0(3) . .
C21 C22 H22A 109.5 . .
C21 C22 H22B 109.5 . .
H22A C22 H22B 109.5 . .
C21 C22 H22C 109.5 . .
H22A C22 H22C 109.5 . .
H22B C22 H22C 109.5 . .

loop_
_geom_bond_atom_site_label_1
_geom_bond_atom_site_label_2
_geom_bond_distance
_geom_bond_site_symmetry_2
S1 O1 1.430(2) .
S1 O2 1.433(2) .
S1 N2 1.652(3) .
S1 C1 1.736(3) .
S2 O4 1.432(2) .
S2 O3 1.436(2) .
S2 N6 1.648(3) .
S2 C12 1.732(3) .
N1 C4 1.361(4) .
N1 H1N1 0.84(4) .
N1 H2N1 0.85(5) .
N2 C7 1.388(4) .
N2 H1N2 0.82(4) .
N3 C7 1.331(4) .
N3 C10 1.348(4) .
N4 C7 1.333(5) .
N4 C8 1.343(5) .
N5 C15 1.363(4) .
N5 H5A 0.8600 .
N5 H5B 0.8600 .
N6 C18 1.390(4) .
N6 H1N6 0.90(6) .
N7 C18 1.323(4) .
N7 C21 1.342(4) .
N8 C19 1.332(5) .
N8 C18 1.340(5) .
C1 C6 1.394(4) .
C1 C2 1.398(4) .
C2 C3 1.377(4) .
C2 H2 0.9300 .
C3 C4 1.405(4) .
C3 H3 0.9300 .
C4 C5 1.414(4) .
C5 C6 1.378(4) .
C5 H5 0.9300 .
C6 H6 0.9300 .
C8 C9 1.374(5) .
C8 H8 0.9300 .
C9 C10 1.371(6) .
C9 H9 0.9300 .
C10 C11 1.493(5) .
C11 H11A 0.9600 .
C11 H11B 0.9600 .
C11 H11C 0.9600 .
C12 C13 1.392(4) .
C12 C17 1.396(4) .
C13 C14 1.379(4) .
C13 H13 0.9300 .
C14 C15 1.405(4) .
C14 H14 0.9300 .
C15 C16 1.402(4) .
C16 C17 1.377(4) .
C16 H16 0.9300 .
C17 H17 0.9300 .
C19 C20 1.372(6) .
C19 H19 0.9300 .
C20 C21 1.386(6) .
C20 H20 0.9300 .
C21 C22 1.493(5) .
C22 H22A 0.9600 .
C22 H22B 0.9600 .
C22 H22C 0.9600 .

loop_
_geom_hbond_atom_site_label_D
_geom_hbond_atom_site_label_H
_geom_hbond_atom_site_label_A
_geom_hbond_distance_DH
_geom_hbond_distance_HA
_geom_hbond_distance_DA
_geom_hbond_angle_DHA
_geom_hbond_site_symmetry_A
N5 H5B O4 0.86 2.29 3.075(4) 152.0 1_545
N1 H1N1 O4 0.84(4) 2.49(4) 3.234(4) 147(3) 4_654
N1 H2N1 O1 0.85(5) 2.23(4) 3.038(4) 158(4) 1_565
N2 H1N2 N8 0.82(4) 2.10(4) 2.920(4) 172(4) .
N6 H1N6 N4 0.90(6) 2.01(6) 2.907(4) 177(5) .

loop_
_geom_torsion_atom_site_label_1
_geom_torsion_atom_site_label_2
_geom_torsion_atom_site_label_3
_geom_torsion_atom_site_label_4
_geom_torsion
_geom_torsion_site_symmetry_1
_geom_torsion_site_symmetry_2
_geom_torsion_site_symmetry_3
_geom_torsion_site_symmetry_4
O1 S1 N2 C7 61.2(3) . . . .
O2 S1 N2 C7 -171.8(3) . . . .
C1 S1 N2 C7 -56.7(3) . . . .
O4 S2 N6 C18 -58.1(3) . . . .
O3 S2 N6 C18 175.1(3) . . . .
C12 S2 N6 C18 59.9(3) . . . .
O1 S1 C1 C6 162.3(3) . . . .
O2 S1 C1 C6 30.1(3) . . . .
N2 S1 C1 C6 -79.9(3) . . . .
O1 S1 C1 C2 -18.2(3) . . . .
O2 S1 C1 C2 -150.5(3) . . . .
N2 S1 C1 C2 99.5(3) . . . .
C6 C1 C2 C3 0.2(5) . . . .
S1 C1 C2 C3 -179.2(3) . . . .
C1 C2 C3 C4 -0.9(5) . . . .
C2 C3 C4 N1 179.5(3) . . . .
C2 C3 C4 C5 1.2(5) . . . .
N1 C4 C5 C6 -179.1(3) . . . .
C3 C4 C5 C6 -0.8(5) . . . .
C4 C5 C6 C1 0.1(5) . . . .
C2 C1 C6 C5 0.2(5) . . . .
S1 C1 C6 C5 179.6(3) . . . .
C10 N3 C7 N4 -0.2(5) . . . .
C10 N3 C7 N2 -179.1(3) . . . .
C8 N4 C7 N3 -1.2(6) . . . .
C8 N4 C7 N2 177.8(4) . . . .
S1 N2 C7 N3 -16.9(4) . . . .
S1 N2 C7 N4 164.1(3) . . . .
C7 N4 C8 C9 1.1(7) . . . .
N4 C8 C9 C10 0.3(8) . . . .
C7 N3 C10 C9 1.6(5) . . . .
C7 N3 C10 C11 -179.0(3) . . . .
C8 C9 C10 N3 -1.7(7) . . . .
C8 C9 C10 C11 179.0(4) . . . .
O4 S2 C12 C13 -157.5(3) . . . .
O3 S2 C12 C13 -26.1(3) . . . .
N6 S2 C12 C13 84.2(3) . . . .
O4 S2 C12 C17 22.6(3) . . . .
O3 S2 C12 C17 154.0(3) . . . .
N6 S2 C12 C17 -95.8(3) . . . .
C17 C12 C13 C14 0.3(5) . . . .
S2 C12 C13 C14 -179.7(3) . . . .
C12 C13 C14 C15 -0.1(6) . . . .
C13 C14 C15 N5 179.2(4) . . . .
C13 C14 C15 C16 0.2(5) . . . .
N5 C15 C16 C17 -179.4(3) . . . .
C14 C15 C16 C17 -0.4(5) . . . .
C15 C16 C17 C12 0.6(5) . . . .
C13 C12 C17 C16 -0.5(5) . . . .
S2 C12 C17 C16 179.4(3) . . . .
C21 N7 C18 N8 -1.3(5) . . . .
C21 N7 C18 N6 178.8(3) . . . .
C19 N8 C18 N7 2.5(6) . . . .
C19 N8 C18 N6 -177.6(4) . . . .
S2 N6 C18 N7 13.3(4) . . . .
S2 N6 C18 N8 -166.7(3) . . . .
C18 N8 C19 C20 -0.9(7) . . . .
N8 C19 C20 C21 -1.5(8) . . . .
C18 N7 C21 C20 -1.5(5) . . . .
C18 N7 C21 C22 178.9(3) . . . .
C19 C20 C21 N7 2.8(7) . . . .
C19 C20 C21 C22 -177.7(4) . . . .
